data_7233074
loop_
_publ_author_name
'Wang, Jiaxing'
'Tao, Yong'
'Feng, Jing'
'Niu, Yidong'
'Liu, Jichao'
'Huang, Yanbin'

_publ_section_title
;
 In vitro and in vivo evaluation of benzathine foscarnet microcrystals as
 a potential intravitreal drug depot
;
_journal_issue 37
_journal_name_full 'RSC Advances'
_journal_page_first 21318
_journal_paper_doi 10.1039/C9RA03070K
_journal_volume 9
_journal_year 2019
_chemical_formula_moiety 'C H O5 P, C16 H22 N2'
_chemical_formula_sum 'C17 H23 N2 O5 P'
_chemical_formula_weight 366.34
_space_group_crystal_system monoclinic
_space_group_IT_number 14
_space_group_name_Hall '-P 2ybc'
_space_group_name_H-M_alt 'P 1 21/c 1'
_symmetry_space_group_name_Hall '-P 2ybc'
_symmetry_space_group_name_H-M 'P 1 21/c 1'
_atom_sites_solution_hydrogens geom
_audit_creation_date 2018-06-12
_audit_creation_method
;
Olex2 1.2
(compiled 2017.03.28 svn.r3405 for OlexSys, GUI svn.r5337)
;
_audit_update_record
;
2019-04-08 deposited with the CCDC.    2019-07-01 downloaded from the CCDC.
;
_cell_angle_alpha 90
_cell_angle_beta 92.860(4)
_cell_angle_gamma 90
_cell_formula_units_Z 4
_cell_length_a 6.7932(3)
_cell_length_b 10.6086(5)
_cell_length_c 24.6911(12)
_cell_measurement_reflns_used 2676
_cell_measurement_temperature 100.00(10)
_cell_measurement_theta_max 73.0600
_cell_measurement_theta_min 4.5160
_cell_volume 1777.18(14)
_computing_cell_refinement 'CrysAlisPro 1.171.39.32a (Rigaku OD, 2017)'
_computing_data_collection 'CrysAlisPro 1.171.39.32a (Rigaku OD, 2017)'
_computing_data_reduction 'CrysAlisPro 1.171.39.32a (Rigaku OD, 2017)'
_computing_molecular_graphics 'Olex2 (Dolomanov et al., 2009)'
_computing_publication_material 'Olex2 (Dolomanov et al., 2009)'
_computing_structure_refinement 'ShelXL (Sheldrick, 2015)'
_diffrn_ambient_environment N~2~
_diffrn_ambient_temperature 100.00(10)
_diffrn_detector 'CCD plate'
_diffrn_detector_area_resol_mean 5.3127
_diffrn_detector_type AtlasS2
_diffrn_measured_fraction_theta_full 0.999
_diffrn_measured_fraction_theta_max 0.968
_diffrn_measurement_details
;
List of Runs (angles in degrees, time in seconds):

  # Type    Start    End  Width  t~exp~   \w     \q     \k     \f   Frames
#--------------------------------------------------------------------------
  1  \w   -118.00 -38.00   1.00    8.00    --  -39.74 178.00  90.00   80
  2  \w   -112.00 -79.00   1.00    8.00    --  -39.74 -37.00   0.00   33
  3  \w    -43.00 -16.00   1.00    8.00    --  -39.74 -37.00   0.00   27
  4  \w     57.00 127.00   1.00    8.00    --   39.74-178.00 120.00   70
  5  \w      2.00  52.00   1.00    8.00    --   39.74 -99.00 -30.00   50
  6  \w     35.00  83.00   1.00   20.00    --  107.19 -94.00-120.00   48
  7  \w    108.00 133.00   1.00   20.00    --  107.19 -45.00-120.00   25
  8  \w     69.00 132.00   1.00   20.00    --  107.19 -30.00 -60.00   63
  9  \w     25.00  69.00   1.00   20.00    --  107.19 -94.00 120.00   44
 10  \w     83.00 178.00   1.00   20.00    --  107.19  45.00   0.00   95
 11  \w     34.00  91.00   1.00   20.00    --  107.19 -45.00-120.00   57
 12  \w     94.00 177.00   1.00   20.00    --  107.19  30.00 -90.00   83
;
_diffrn_measurement_device 'four-circle diffractometer'
_diffrn_measurement_device_type 'SuperNova, Dual, Cu at home/near, AtlasS2'
_diffrn_measurement_method '\w scans'
_diffrn_orient_matrix_type 'CrysAlisPro convention (1999,Acta A55,543-557)'
_diffrn_orient_matrix_UB_11 0.1587327000
_diffrn_orient_matrix_UB_12 0.0167591000
_diffrn_orient_matrix_UB_13 -0.0418559000
_diffrn_orient_matrix_UB_21 -0.1311760000
_diffrn_orient_matrix_UB_22 0.0978930000
_diffrn_orient_matrix_UB_23 -0.0305726000
_diffrn_orient_matrix_UB_31 0.0958877000
_diffrn_orient_matrix_UB_32 0.1059491000
_diffrn_orient_matrix_UB_33 0.0348247000
_diffrn_radiation_monochromator mirror
_diffrn_radiation_probe x-ray
_diffrn_radiation_type CuK\a
_diffrn_radiation_wavelength 1.54184
_diffrn_reflns_av_unetI/netI 0.0524
_diffrn_reflns_Laue_measured_fraction_full 0.999
_diffrn_reflns_Laue_measured_fraction_max 0.968
_diffrn_reflns_limit_h_max 8
_diffrn_reflns_limit_h_min -8
_diffrn_reflns_limit_k_max 12
_diffrn_reflns_limit_k_min -12
_diffrn_reflns_limit_l_max 30
_diffrn_reflns_limit_l_min -2
_diffrn_reflns_number 3464
_diffrn_reflns_point_group_measured_fraction_full 0.999
_diffrn_reflns_point_group_measured_fraction_max 0.968
_diffrn_reflns_theta_full 67.684
_diffrn_reflns_theta_max 73.233
_diffrn_reflns_theta_min 3.585
_diffrn_source 'micro-focus sealed X-ray tube'
_diffrn_source_type 'SuperNova (Cu) X-ray Source'
_exptl_absorpt_coefficient_mu 1.641
_exptl_absorpt_correction_T_max 1.00000
_exptl_absorpt_correction_T_min 0.77151
_exptl_absorpt_correction_type multi-scan
_exptl_absorpt_process_details
;
CrysAlisPro 1.171.39.32a (Rigaku Oxford Diffraction, 2017)
Empirical absorption correction using spherical harmonics,
 implemented in SCALE3 ABSPACK scaling algorithm.
;
_exptl_crystal_colour colourless
_exptl_crystal_colour_primary colourless
_exptl_crystal_density_diffrn 1.369
_exptl_crystal_description plate
_exptl_crystal_F_000 776
_exptl_crystal_size_max 0.15
_exptl_crystal_size_mid 0.13
_exptl_crystal_size_min 0.02
_refine_diff_density_max 0.752
_refine_diff_density_min -0.683
_refine_diff_density_rms 0.146
_refine_ls_extinction_method none
_refine_ls_goodness_of_fit_ref 1.286
_refine_ls_hydrogen_treatment constr
_refine_ls_matrix_type full
_refine_ls_number_parameters 228
_refine_ls_number_reflns 3464
_refine_ls_number_restraints 132
_refine_ls_restrained_S_all 1.273
_refine_ls_R_factor_all 0.1145
_refine_ls_R_factor_gt 0.1069
_refine_ls_shift/su_max 0.000
_refine_ls_shift/su_mean 0.000
_refine_ls_structure_factor_coef Fsqd
_refine_ls_weighting_details 'w=1/[\s^2^(Fo^2^)+19.6635P] where P=(Fo^2^+2Fc^2^)/3'
_refine_ls_weighting_scheme calc
_refine_ls_wR_factor_gt 0.2699
_refine_ls_wR_factor_ref 0.2728
_reflns_Friedel_coverage 0.000
_reflns_number_gt 3080
_reflns_number_total 3464
_reflns_threshold_expression 'I > 2\s(I)'
_cod_data_source_file c9ra03070k1.cif
_cod_data_source_block 20180601a
_cod_database_code 7233074
_shelx_shelxl_version_number 2014/7
_chemical_oxdiff_formula c1h1n1o1P1
_shelx_space_group_comment
;
The symmetry employed for this shelxl refinement is uniquely defined
by the following loop, which should always be used as a source of
symmetry information in preference to the above space-group names.
They are only intended as comments.
;
_reflns_odcompleteness_completeness 99.94
_reflns_odcompleteness_iscentric 1
_reflns_odcompleteness_theta 66.97
_olex2_refinement_description
;
1. Twinned data refinement
 Scales: 0.686(7)
 0.314(7)
2. Fixed Uiso
 At 1.2 times of:
  All C(H) groups, All C(H,H) groups, All N(H,H) groups
 At 1.5 times of:
  All O(H) groups
3. Uiso/Uaniso restraints and constraints
Uanis(O2) \\sim Ueq: with sigma of 0.002 and sigma for terminal atoms of 0.004
Uanis(C1) \\sim Ueq, Uanis(C2) \\sim Ueq, Uanis(C3) \\sim Ueq, Uanis(C4) \\sim
Ueq, Uanis(C5) \\sim Ueq, Uanis(C6) \\sim Ueq, Uanis(C7) \\sim Ueq, Uanis(C8)
\\sim Ueq, Uanis(C9) \\sim Ueq, Uanis(C10) \\sim Ueq, Uanis(C11) \\sim Ueq,
Uanis(C12) \\sim Ueq, Uanis(C13) \\sim Ueq, Uanis(C14) \\sim Ueq, Uanis(C15)
\\sim Ueq, Uanis(C16) \\sim Ueq, Uanis(C17) \\sim Ueq, Uanis(O1) \\sim Ueq,
Uanis(O2) \\sim Ueq, Uanis(O3) \\sim Ueq, Uanis(O4) \\sim Ueq, Uanis(O5) \\sim
Ueq: with sigma of 0.01 and sigma for terminal atoms of 0.02
4.a Secondary CH2 refined with riding coordinates:
 C8(H8A,H8B), C9(H9A,H9B), C10(H10A,H10B), C11(H11A,H11B), N1(H1A,H1B), N2(H2A,
 H2B)
4.b Aromatic/amide H refined with riding coordinates:
 C2(H2), C3(H3), C4(H4), C5(H5), C6(H6), C13(H13), C14(H14), C15(H15),
 C16(H16), C17(H17)
4.c Idealised tetrahedral OH refined as rotating group:
 O1(H1)
;
_olex2_submission_special_instructions 'No special instructions were received'
_oxdiff_exptl_absorpt_empirical_details
;
Empirical correction (ABSPACK) includes:
- Absorption correction using spherical harmonics
- Frame scaling
;
_oxdiff_exptl_absorpt_empirical_full_max 1.565
_oxdiff_exptl_absorpt_empirical_full_min 0.751

loop_
_space_group_symop_operation_xyz
'x, y, z'
'-x, y+1/2, -z+1/2'
'-x, -y, -z'
'x, -y-1/2, z-1/2'

loop_
_atom_site_label
_atom_site_type_symbol
_atom_site_fract_x
_atom_site_fract_y
_atom_site_fract_z
_atom_site_U_iso_or_equiv
_atom_site_adp_type
_atom_site_occupancy
_atom_site_site_symmetry_order
_atom_site_calc_flag
_atom_site_refinement_flags_posn
_atom_site_refinement_flags_adp
C1 C 0.5536(10) 0.7587(6) 0.2833(3) 0.0120(13) Uani 1 1 d . U
O1 O 0.3514(7) 0.5458(5) 0.2560(2) 0.0148(10) Uani 1 1 d . U
H1 H 0.4264 0.4854 0.2550 0.022 Uiso 1 1 calc GR .
O2 O 0.2151(6) 0.6857(4) 0.32647(18) 0.0116(10) Uani 1 1 d . U
O3 O 0.5239(7) 0.5519(5) 0.34995(19) 0.0137(10) Uani 1 1 d . U
O4 O 0.4565(7) 0.8467(5) 0.2598(2) 0.0169(11) Uani 1 1 d . U
O5 O 0.7372(7) 0.7545(5) 0.2912(2) 0.0154(10) Uani 1 1 d . U
P1 P 0.4039(2) 0.62645(16) 0.30836(7) 0.0096(4) Uani 1 1 d . .
C2 C 1.1118(15) 0.6800(8) 0.4553(3) 0.0289(19) Uani 1 1 d . U
H2 H 1.2315 0.6599 0.4407 0.035 Uiso 1 1 calc R .
C3 C 1.0972(17) 0.7870(9) 0.4873(3) 0.040(2) Uani 1 1 d . U
H3 H 1.2062 0.8385 0.4944 0.048 Uiso 1 1 calc R .
C4 C 0.9191(19) 0.8153(10) 0.5084(4) 0.047(3) Uani 1 1 d . U
H4 H 0.9083 0.8871 0.5297 0.056 Uiso 1 1 calc R .
C5 C 0.7565(18) 0.7402(11) 0.4987(4) 0.048(3) Uani 1 1 d . U
H5 H 0.6378 0.7604 0.5138 0.057 Uiso 1 1 calc R .
C6 C 0.7702(13) 0.6328(10) 0.4660(3) 0.033(2) Uani 1 1 d . U
H6 H 0.6603 0.5823 0.4586 0.039 Uiso 1 1 calc R .
C7 C 0.9495(12) 0.6029(7) 0.4449(3) 0.0201(16) Uani 1 1 d . U
C8 C 0.9682(11) 0.4919(7) 0.4067(3) 0.0175(15) Uani 1 1 d . U
H8A H 1.1028 0.4609 0.4086 0.021 Uiso 1 1 calc R .
H8B H 0.8823 0.4240 0.4172 0.021 Uiso 1 1 calc R .
C9 C 0.9413(9) 0.4377(6) 0.3080(3) 0.0118(13) Uani 1 1 d . U
H9A H 0.8499 0.3684 0.3119 0.014 Uiso 1 1 calc R .
H9B H 1.0745 0.4045 0.3114 0.014 Uiso 1 1 calc R .
C10 C 0.9055(10) 0.4999(6) 0.2527(3) 0.0120(13) Uani 1 1 d . U
H10A H 0.7700 0.5287 0.2486 0.014 Uiso 1 1 calc R .
H10B H 0.9913 0.5725 0.2499 0.014 Uiso 1 1 calc R .
C11 C 0.9491(10) 0.4669(7) 0.1546(3) 0.0145(14) Uani 1 1 d . U
H11A H 0.9774 0.4025 0.1281 0.017 Uiso 1 1 calc R .
H11B H 1.0544 0.5286 0.1547 0.017 Uiso 1 1 calc R .
C12 C 0.7569(10) 0.5305(7) 0.1376(3) 0.0135(14) Uani 1 1 d . U
C13 C 0.7300(12) 0.6589(7) 0.1485(3) 0.0189(15) Uani 1 1 d . U
H13 H 0.8324 0.7050 0.1653 0.023 Uiso 1 1 calc R .
C14 C 0.5525(12) 0.7180(7) 0.1346(3) 0.0212(16) Uani 1 1 d . U
H14 H 0.5352 0.8029 0.1425 0.025 Uiso 1 1 calc R .
C15 C 0.4009(12) 0.6497(8) 0.1087(3) 0.0225(16) Uani 1 1 d . U
H15 H 0.2814 0.6888 0.0993 0.027 Uiso 1 1 calc R .
C16 C 0.4277(12) 0.5227(8) 0.0967(3) 0.0222(16) Uani 1 1 d . U
H16 H 0.3268 0.4776 0.0788 0.027 Uiso 1 1 calc R .
C17 C 0.6043(11) 0.4634(7) 0.1114(3) 0.0188(15) Uani 1 1 d . U
H17 H 0.6207 0.3783 0.1038 0.023 Uiso 1 1 calc R .
N1 N 0.9124(8) 0.5337(5) 0.3505(2) 0.0119(11) Uani 1 1 d . .
H1A H 0.7862 0.5563 0.3490 0.014 Uiso 1 1 calc R .
H1B H 0.9831 0.6016 0.3431 0.014 Uiso 1 1 calc R .
N2 N 0.9454(8) 0.4078(5) 0.2093(2) 0.0130(12) Uani 1 1 d . .
H2A H 0.8529 0.3483 0.2087 0.016 Uiso 1 1 calc R .
H2B H 1.0610 0.3709 0.2171 0.016 Uiso 1 1 calc R .

loop_
_atom_site_aniso_label
_atom_site_aniso_U_11
_atom_site_aniso_U_22
_atom_site_aniso_U_33
_atom_site_aniso_U_23
_atom_site_aniso_U_13
_atom_site_aniso_U_12
C1 0.009(3) 0.010(3) 0.017(3) -0.002(2) 0.002(2) -0.002(3)
O1 0.007(2) 0.011(2) 0.027(3) -0.005(2) 0.0039(19) 0.0015(19)
O2 0.0040(18) 0.011(2) 0.020(2) -0.0012(17) 0.0041(16) -0.0012(17)
O3 0.009(2) 0.013(2) 0.020(2) 0.0060(19) 0.0064(18) -0.0015(19)
O4 0.012(2) 0.012(2) 0.027(3) 0.007(2) 0.002(2) 0.004(2)
O5 0.004(2) 0.013(2) 0.029(3) 0.003(2) 0.0036(19) -0.0009(19)
P1 0.0024(7) 0.0083(7) 0.0182(8) 0.0005(6) 0.0031(6) -0.0009(6)
C2 0.044(5) 0.026(4) 0.017(3) -0.001(3) 0.005(3) -0.005(4)
C3 0.066(6) 0.030(4) 0.024(4) -0.002(3) -0.003(4) -0.010(4)
C4 0.080(7) 0.033(5) 0.027(4) -0.002(4) 0.001(5) 0.014(5)
C5 0.060(6) 0.056(6) 0.028(4) 0.000(4) 0.006(4) 0.029(5)
C6 0.029(4) 0.047(5) 0.023(4) 0.000(4) 0.003(3) 0.010(4)
C7 0.026(4) 0.019(4) 0.015(3) 0.005(3) 0.002(3) 0.008(3)
C8 0.019(3) 0.014(3) 0.019(3) 0.005(3) -0.003(3) -0.002(3)
C9 0.006(3) 0.010(3) 0.020(3) 0.002(3) 0.003(2) 0.003(2)
C10 0.009(3) 0.009(3) 0.017(3) -0.002(3) 0.001(2) -0.003(2)
C11 0.008(3) 0.017(3) 0.019(3) -0.002(3) 0.006(2) -0.002(3)
C12 0.010(3) 0.015(3) 0.016(3) 0.000(3) 0.003(2) -0.001(3)
C13 0.022(4) 0.014(3) 0.021(3) 0.000(3) 0.002(3) -0.001(3)
C14 0.029(4) 0.014(3) 0.021(3) 0.001(3) 0.003(3) -0.001(3)
C15 0.022(4) 0.024(4) 0.022(3) 0.003(3) 0.004(3) 0.008(3)
C16 0.021(4) 0.022(4) 0.024(4) -0.002(3) 0.004(3) 0.004(3)
C17 0.022(4) 0.016(3) 0.018(3) -0.001(3) 0.004(3) -0.002(3)
N1 0.006(2) 0.012(3) 0.018(3) 0.005(2) 0.004(2) 0.003(2)
N2 0.009(3) 0.007(3) 0.022(3) -0.002(2) 0.002(2) 0.000(2)

loop_
_atom_type_symbol
_atom_type_description
_atom_type_scat_dispersion_real
_atom_type_scat_dispersion_imag
_atom_type_scat_source
C C 0.0181 0.0091 'International Tables Vol C Tables 4.2.6.8 and 6.1.1.4'
H H 0.0000 0.0000 'International Tables Vol C Tables 4.2.6.8 and 6.1.1.4'
N N 0.0311 0.0180 'International Tables Vol C Tables 4.2.6.8 and 6.1.1.4'
O O 0.0492 0.0322 'International Tables Vol C Tables 4.2.6.8 and 6.1.1.4'
P P 0.2955 0.4335 'International Tables Vol C Tables 4.2.6.8 and 6.1.1.4'

loop_
_geom_angle_atom_site_label_1
_geom_angle_atom_site_label_2
_geom_angle_atom_site_label_3
_geom_angle
O4 C1 P1 115.3(5)
O5 C1 O4 126.2(6)
O5 C1 P1 118.5(5)
P1 O1 H1 109.5
O1 P1 C1 104.0(3)
O2 P1 C1 105.7(3)
O2 P1 O1 107.9(3)
O3 P1 C1 109.7(3)
O3 P1 O1 111.6(3)
O3 P1 O2 117.0(3)
C3 C2 H2 119.7
C7 C2 H2 119.7
C7 C2 C3 120.6(9)
C2 C3 H3 120.5
C4 C3 C2 118.9(10)
C4 C3 H3 120.5
C3 C4 H4 119.2
C5 C4 C3 121.5(9)
C5 C4 H4 119.2
C4 C5 H5 120.1
C4 C5 C6 119.7(10)
C6 C5 H5 120.1
C5 C6 H6 120.4
C7 C6 C5 119.2(10)
C7 C6 H6 120.4
C2 C7 C8 118.9(7)
C6 C7 C2 120.1(8)
C6 C7 C8 120.9(8)
C7 C8 H8A 109.9
C7 C8 H8B 109.9
H8A C8 H8B 108.3
N1 C8 C7 108.8(6)
N1 C8 H8A 109.9
N1 C8 H8B 109.9
H9A C9 H9B 108.4
C10 C9 H9A 110.0
C10 C9 H9B 110.0
N1 C9 H9A 110.0
N1 C9 H9B 110.0
N1 C9 C10 108.4(5)
C9 C10 H10A 109.8
C9 C10 H10B 109.8
H10A C10 H10B 108.2
N2 C10 C9 109.5(5)
N2 C10 H10A 109.8
N2 C10 H10B 109.8
H11A C11 H11B 107.8
C12 C11 H11A 109.1
C12 C11 H11B 109.1
N2 C11 H11A 109.1
N2 C11 H11B 109.1
N2 C11 C12 112.6(5)
C13 C12 C11 120.0(6)
C17 C12 C11 120.9(6)
C17 C12 C13 119.0(7)
C12 C13 H13 119.6
C14 C13 C12 120.8(7)
C14 C13 H13 119.6
C13 C14 H14 120.2
C13 C14 C15 119.6(7)
C15 C14 H14 120.2
C14 C15 H15 120.0
C14 C15 C16 120.0(7)
C16 C15 H15 120.0
C15 C16 H16 119.9
C17 C16 C15 120.2(8)
C17 C16 H16 119.9
C12 C17 H17 119.8
C16 C17 C12 120.3(7)
C16 C17 H17 119.8
C8 N1 H1A 108.6
C8 N1 H1B 108.6
C9 N1 C8 114.8(5)
C9 N1 H1A 108.6
C9 N1 H1B 108.6
H1A N1 H1B 107.5
C10 N2 C11 112.9(5)
C10 N2 H2A 109.0
C10 N2 H2B 109.0
C11 N2 H2A 109.0
C11 N2 H2B 109.0
H2A N2 H2B 107.8

loop_
_geom_bond_atom_site_label_1
_geom_bond_atom_site_label_2
_geom_bond_distance
C1 O4 1.266(8)
C1 O5 1.254(8)
C1 P1 1.858(7)
O1 H1 0.8200
O1 P1 1.576(5)
O2 P1 1.516(5)
O3 P1 1.504(5)
C2 H2 0.9300
C2 C3 1.390(12)
C2 C7 1.387(12)
C3 H3 0.9300
C3 C4 1.374(15)
C4 H4 0.9300
C4 C5 1.373(17)
C5 H5 0.9300
C5 C6 1.402(14)
C6 H6 0.9300
C6 C7 1.386(11)
C7 C8 1.517(10)
C8 H8A 0.9700
C8 H8B 0.9700
C8 N1 1.488(8)
C9 H9A 0.9700
C9 H9B 0.9700
C9 C10 1.525(9)
C9 N1 1.483(8)
C10 H10A 0.9700
C10 H10B 0.9700
C10 N2 1.485(8)
C11 H11A 0.9700
C11 H11B 0.9700
C11 C12 1.509(9)
C11 N2 1.492(9)
C12 C13 1.402(10)
C12 C17 1.391(10)
C13 H13 0.9300
C13 C14 1.388(11)
C14 H14 0.9300
C14 C15 1.389(11)
C15 H15 0.9300
C15 C16 1.394(11)
C16 H16 0.9300
C16 C17 1.387(11)
C17 H17 0.9300
N1 H1A 0.8900
N1 H1B 0.8900
N2 H2A 0.8900
N2 H2B 0.8900

loop_
_geom_torsion_atom_site_label_1
_geom_torsion_atom_site_label_2
_geom_torsion_atom_site_label_3
_geom_torsion_atom_site_label_4
_geom_torsion
O4 C1 P1 O1 78.8(5)
O4 C1 P1 O2 -34.6(6)
O4 C1 P1 O3 -161.7(5)
O5 C1 P1 O1 -102.0(6)
O5 C1 P1 O2 144.6(5)
O5 C1 P1 O3 17.5(6)
C2 C3 C4 C5 0.3(14)
C2 C7 C8 N1 -90.3(8)
C3 C2 C7 C6 0.7(12)
C3 C2 C7 C8 176.0(7)
C3 C4 C5 C6 -0.9(15)
C4 C5 C6 C7 1.4(14)
C5 C6 C7 C2 -1.2(12)
C5 C6 C7 C8 -176.5(7)
C6 C7 C8 N1 85.0(9)
C7 C2 C3 C4 -0.2(13)
C7 C8 N1 C9 174.6(6)
C9 C10 N2 C11 -169.7(5)
C10 C9 N1 C8 -172.2(5)
C11 C12 C13 C14 -178.3(6)
C11 C12 C17 C16 179.3(6)
C12 C11 N2 C10 -59.5(7)
C12 C13 C14 C15 -1.1(11)
C13 C12 C17 C16 -0.5(10)
C13 C14 C15 C16 -0.2(11)
C14 C15 C16 C17 1.2(11)
C15 C16 C17 C12 -0.9(11)
C17 C12 C13 C14 1.5(11)
N1 C9 C10 N2 176.6(5)
N2 C11 C12 C13 92.4(8)
N2 C11 C12 C17 -87.3(8)

loop_
_twin_individual_id
_twin_individual_mass_fraction_refined
1 0.686(7)
2 0.314(7)
